data_2240254
loop_
_publ_author_name
'Qin, Yong-Qi'
'Xue, Jin-hui'
'Qiao, Yuan-Biao'
'Zhang, Zi-Feng'

_publ_section_title
;
 Crystal structure of bis(1-benzyl-1<i>H</i>-1,2,4-triazole) perchloric
 acid monosolvate
;
_journal_coeditor_code RK2425
_journal_issue 12
_journal_name_full 'Acta Crystallographica Section E'
_journal_page_first o1290
_journal_page_last o1291
_journal_paper_doi 10.1107/S1600536814024829
_journal_volume 70
_journal_year 2014
_chemical_formula_iupac '2C9 H9 N3, H Cl O4'
_chemical_formula_moiety '2(C9 H9 N3), H Cl O4 '
_chemical_formula_sum 'C18 H19 Cl N6 O4'
_chemical_formula_weight 418.84
_chemical_name_systematic
;
Bis(1-benzyl-1<i>H</i>-1,2,4-triazole) perchloric acid monosolvate
;
_space_group_crystal_system monoclinic
_space_group_IT_number 4
_space_group_name_Hall 'P 2yb'
_space_group_name_H-M_alt 'P 1 21 1'
_symmetry_space_group_name_Hall 'P 2yb'
_symmetry_space_group_name_H-M 'P 1 21 1'
_atom_sites_solution_hydrogens mixed
_atom_sites_solution_primary direct
_atom_sites_solution_secondary difmap
_audit_creation_method SHELXL97
_cell_angle_alpha 90
_cell_angle_beta 95.136(4)
_cell_angle_gamma 90
_cell_formula_units_Z 2
_cell_length_a 5.7173(10)
_cell_length_b 7.7671(12)
_cell_length_c 21.955(4)
_cell_measurement_reflns_used 637
_cell_measurement_temperature 296(2)
_cell_measurement_theta_max 19.64
_cell_measurement_theta_min 3.22
_cell_volume 971.0(3)
_computing_cell_refinement
;
<i>SAINT</i> (Bruker, 1997)
;
_computing_data_collection
;
<i>SMART</i> (Bruker, 1997)
;
_computing_data_reduction
;
<i>SAINT</i> (Bruker, 1997)
;
_computing_molecular_graphics
;
<i>SHELXTL</i> (Sheldrick, 2008)
;
_computing_publication_material
;
<i>SHELXTL</i> (Sheldrick, 2008)
;
_computing_structure_refinement
;
<i>SHELXL97</i> (Sheldrick, 2008)
;
_computing_structure_solution
;
<i>SHELXS97</i> (Sheldrick, 2008)
;
_diffrn_ambient_temperature 296(2)
_diffrn_measured_fraction_theta_full 0.953
_diffrn_measured_fraction_theta_max 0.953
_diffrn_measurement_device_type 'Bruker SMART CCD'
_diffrn_measurement_method '\f and \w scans'
_diffrn_radiation_monochromator graphite
_diffrn_radiation_type MoK\a
_diffrn_radiation_wavelength 0.71073
_diffrn_reflns_av_R_equivalents 0.0502
_diffrn_reflns_av_sigmaI/netI 0.0750
_diffrn_reflns_limit_h_max 7
_diffrn_reflns_limit_h_min -7
_diffrn_reflns_limit_k_max 9
_diffrn_reflns_limit_k_min -9
_diffrn_reflns_limit_l_max 28
_diffrn_reflns_limit_l_min -28
_diffrn_reflns_number 9373
_diffrn_reflns_theta_full 28.06
_diffrn_reflns_theta_max 28.06
_diffrn_reflns_theta_min 2.78
_diffrn_standards_decay_% 0
_diffrn_standards_interval_count 0
_diffrn_standards_interval_time 0
_diffrn_standards_number 0
_exptl_absorpt_coefficient_mu 0.236
_exptl_absorpt_correction_type none
_exptl_crystal_colour colourless
_exptl_crystal_density_diffrn 1.433
_exptl_crystal_density_method 'not measured'
_exptl_crystal_description rectangle
_exptl_crystal_F_000 436
_exptl_crystal_size_max 0.25
_exptl_crystal_size_mid 0.23
_exptl_crystal_size_min 0.20
_refine_diff_density_max 0.346
_refine_diff_density_min -0.387
_refine_ls_abs_structure_details
;
Flack (1983) parameter determined using 873 quotients
;
_refine_ls_abs_structure_Flack 0.27(9)
_refine_ls_extinction_coef 0.007(2)
_refine_ls_extinction_expression Fc^*^=kFc[1+0.001xFc^2^\l^3^/sin(2\q)]^-1/4^
_refine_ls_extinction_method
;
<i>SHELXL97</i> (Sheldrick, 2008)
;
_refine_ls_goodness_of_fit_ref 1.048
_refine_ls_hydrogen_treatment constr
_refine_ls_matrix_type full
_refine_ls_number_parameters 263
_refine_ls_number_reflns 3981
_refine_ls_number_restraints 1
_refine_ls_restrained_S_all 1.048
_refine_ls_R_factor_all 0.0887
_refine_ls_R_factor_gt 0.0533
_refine_ls_shift/su_max 0.000
_refine_ls_shift/su_mean 0.000
_refine_ls_structure_factor_coef Fsqd
_refine_ls_weighting_details 'calc w=1/[\s^2^(Fo^2^)+(0.0604P)^2^+0.0210P] where P=(Fo^2^+2Fc^2^)/3'
_refine_ls_weighting_scheme calc
_refine_ls_wR_factor_gt 0.1203
_refine_ls_wR_factor_ref 0.1373
_reflns_number_gt 2680
_reflns_number_total 3981
_reflns_threshold_expression I>2\s(I)
_cod_data_source_file rk2425sup1.cif
_cod_data_source_block I
_cod_database_code 2240254
_cod_database_fobs_code 2240254

loop_
_space_group_symop_operation_xyz
'x, y, z'
'-x, y+1/2, -z'

loop_
_atom_site_type_symbol
_atom_site_label
_atom_site_fract_x
_atom_site_fract_y
_atom_site_fract_z
_atom_site_U_iso_or_equiv
_atom_site_adp_type
_atom_site_calc_flag
_atom_site_refinement_flags
_atom_site_occupancy
_atom_site_symmetry_multiplicity
Cl Cl1 0.22466(15) 0.25879(13) 0.75737(4) 0.0376(3) Uani d . 1 1
O O2 -0.0268(4) 0.2501(5) 0.75956(13) 0.0501(7) Uani d . 1 1
O O3 0.3257(5) 0.0851(3) 0.75971(14) 0.0506(8) Uani d . 1 1
H H3A 0.2975 0.0380 0.7917 0.076 Uiso calc PR 0.50 1
O O1 0.2712(5) 0.3307(4) 0.69478(12) 0.0520(8) Uani d . 1 1
H H1 0.3440 0.4193 0.7039 0.078 Uiso d PR 0.50 1
O O4 0.3397(5) 0.3708(4) 0.80363(14) 0.0579(9) Uani d . 1 1
N N2 0.1586(5) 0.2466(5) 0.33197(15) 0.0446(8) Uani d . 1 1
C C5 0.1887(8) 0.5483(7) 0.5465(2) 0.0544(12) Uani d . 1 1
H H5 0.1552 0.5518 0.5871 0.065 Uiso calc R 1 1
N N3 0.4745(6) 0.0982(5) 0.31116(16) 0.0459(9) Uani d . 1 1
C C9 0.2415(8) 0.0996(6) 0.3156(2) 0.0474(11) Uani d . 1 1
H H9 0.1473 0.0032 0.3076 0.057 Uiso calc R 1 1
N N1 0.3519(6) 0.3489(4) 0.33810(14) 0.0351(8) Uani d . 1 1
C C1 0.3406(8) 0.5273(5) 0.35882(18) 0.0443(11) Uani d . 1 1
H H1A 0.2189 0.5877 0.3336 0.053 Uiso calc R 1 1
H H1B 0.4891 0.5838 0.3539 0.053 Uiso calc R 1 1
C C6 0.0396(8) 0.6210(7) 0.5020(2) 0.0549(13) Uani d . 1 1
H H6 -0.0967 0.6744 0.5125 0.066 Uiso calc R 1 1
C C2 0.2893(7) 0.5377(5) 0.42460(18) 0.0364(9) Uani d . 1 1
C C8 0.5381(6) 0.2598(7) 0.32578(17) 0.0417(9) Uani d . 1 1
H H8 0.6903 0.3026 0.3271 0.050 Uiso calc R 1 1
C C4 0.3899(8) 0.4693(6) 0.53045(19) 0.0507(12) Uani d . 1 1
H H4 0.4927 0.4191 0.5605 0.061 Uiso calc R 1 1
C C7 0.0878(7) 0.6168(6) 0.4414(2) 0.0460(11) Uani d . 1 1
H H7 -0.0161 0.6675 0.4117 0.055 Uiso calc R 1 1
C C3 0.4401(7) 0.4640(6) 0.4706(2) 0.0454(11) Uani d . 1 1
H H3 0.5770 0.4104 0.4606 0.054 Uiso calc R 1 1
N N5 0.7031(5) 0.7708(5) 0.83783(15) 0.0417(8) Uani d . 1 1
N N4 0.8811(6) 0.6541(4) 0.84658(14) 0.0366(8) Uani d . 1 1
C C18 0.7984(7) 0.9014(6) 0.81290(17) 0.0395(10) Uani d . 1 1
H H18 0.7188 1.0027 0.8019 0.047 Uiso calc R 1 1
C C16 0.9431(7) 0.5756(6) 0.98327(19) 0.0420(10) Uani d . 1 1
H H16 1.0821 0.6247 0.9726 0.050 Uiso calc R 1 1
N N6 1.0286(6) 0.8733(4) 0.80462(14) 0.0356(8) Uani d . 1 1
C C11 0.7924(6) 0.4980(5) 0.93922(17) 0.0317(9) Uani d . 1 1
C C12 0.5874(7) 0.4219(6) 0.95742(18) 0.0405(10) Uani d . 1 1
H H12 0.4834 0.3681 0.9284 0.049 Uiso calc R 1 1
C C10 0.8470(8) 0.4849(5) 0.87376(19) 0.0441(11) Uani d . 1 1
H H10A 0.9882 0.4167 0.8716 0.053 Uiso calc R 1 1
H H10B 0.7192 0.4259 0.8503 0.053 Uiso calc R 1 1
C C14 0.6861(8) 0.5066(6) 1.0598(2) 0.0485(12) Uani d . 1 1
H H14 0.6493 0.5113 1.1002 0.058 Uiso calc R 1 1
C C17 1.0749(7) 0.7164(5) 0.82694(18) 0.0357(10) Uani d . 1 1
H H17 1.2192 0.6605 0.8284 0.043 Uiso calc R 1 1
C C15 0.8882(8) 0.5809(6) 1.0437(2) 0.0507(12) Uani d . 1 1
H H15 0.9894 0.6352 1.0732 0.061 Uiso calc R 1 1
C C13 0.5389(8) 0.4258(6) 1.01696(19) 0.0482(12) Uani d . 1 1
H H13 0.4038 0.3727 1.0284 0.058 Uiso calc R 1 1

loop_
_atom_site_aniso_label
_atom_site_aniso_U_11
_atom_site_aniso_U_22
_atom_site_aniso_U_33
_atom_site_aniso_U_12
_atom_site_aniso_U_13
_atom_site_aniso_U_23
Cl1 0.0384(5) 0.0346(5) 0.0404(5) 0.0025(5) 0.0060(4) 0.0025(5)
O2 0.0300(13) 0.0547(19) 0.0666(19) 0.0054(16) 0.0088(12) -0.0001(19)
O3 0.0517(17) 0.0285(16) 0.075(2) 0.0139(14) 0.0271(15) 0.0174(15)
O1 0.078(2) 0.0441(18) 0.0338(16) -0.0108(16) 0.0065(15) 0.0126(13)
O4 0.0575(19) 0.065(2) 0.0497(19) -0.0129(17) -0.0052(15) -0.0157(17)
N2 0.0429(17) 0.039(2) 0.052(2) 0.000(2) 0.0037(15) -0.003(2)
C5 0.063(3) 0.053(3) 0.048(3) -0.005(3) 0.010(2) -0.010(2)
N3 0.057(2) 0.045(2) 0.035(2) -0.0044(19) 0.0028(17) -0.0077(17)
C9 0.050(3) 0.044(3) 0.047(3) -0.010(2) -0.005(2) -0.008(2)
N1 0.0440(19) 0.033(2) 0.0289(17) 0.0003(16) 0.0082(15) -0.0037(15)
C1 0.057(3) 0.031(3) 0.045(3) -0.001(2) 0.007(2) 0.007(2)
C6 0.042(3) 0.066(4) 0.059(3) 0.001(2) 0.014(2) -0.014(3)
C2 0.040(2) 0.029(2) 0.040(2) -0.0019(18) 0.0032(18) -0.0044(19)
C8 0.041(2) 0.045(3) 0.040(2) -0.009(3) 0.0093(17) -0.002(3)
C4 0.065(3) 0.046(3) 0.039(3) 0.003(2) -0.011(2) -0.003(2)
C7 0.048(3) 0.041(3) 0.048(3) 0.008(2) 0.001(2) -0.001(2)
C3 0.043(2) 0.043(3) 0.050(3) 0.009(2) 0.004(2) -0.010(2)
N5 0.0370(16) 0.040(2) 0.049(2) 0.0052(18) 0.0065(14) 0.003(2)
N4 0.042(2) 0.033(2) 0.0354(18) -0.0029(15) 0.0076(16) 0.0000(16)
C18 0.044(2) 0.040(3) 0.034(2) 0.007(2) 0.0028(18) 0.005(2)
C16 0.040(2) 0.039(2) 0.047(3) -0.0060(19) 0.0015(19) 0.000(2)
N6 0.0432(19) 0.033(2) 0.0307(18) 0.0002(16) 0.0060(15) -0.0007(16)
C11 0.039(2) 0.022(2) 0.034(2) 0.0028(17) 0.0034(17) 0.0023(17)
C12 0.040(2) 0.045(3) 0.036(2) -0.0062(19) 0.0009(18) 0.007(2)
C10 0.053(3) 0.033(2) 0.049(3) -0.002(2) 0.016(2) 0.008(2)
C14 0.060(3) 0.047(3) 0.040(2) 0.014(2) 0.008(2) 0.014(2)
C17 0.037(2) 0.031(3) 0.039(2) -0.0017(18) 0.0049(17) 0.0010(17)
C15 0.062(3) 0.043(3) 0.044(3) -0.001(2) -0.012(2) 0.002(2)
C13 0.046(3) 0.058(3) 0.043(3) -0.005(2) 0.012(2) 0.013(2)

loop_
_atom_type_symbol
_atom_type_description
_atom_type_scat_dispersion_real
_atom_type_scat_dispersion_imag
_atom_type_scat_source
C C 0.0033 0.0016 'International Tables Vol C Tables 4.2.6.8 and 6.1.1.4'
H H 0.0000 0.0000 'International Tables Vol C Tables 4.2.6.8 and 6.1.1.4'
Cl Cl 0.1484 0.1585 'International Tables Vol C Tables 4.2.6.8 and 6.1.1.4'
N N 0.0061 0.0033 'International Tables Vol C Tables 4.2.6.8 and 6.1.1.4'
O O 0.0106 0.0060 'International Tables Vol C Tables 4.2.6.8 and 6.1.1.4'

loop_
_geom_angle_atom_site_label_1
_geom_angle_atom_site_label_2
_geom_angle_atom_site_label_3
_geom_angle
O2 Cl1 O4 113.29(19)
O2 Cl1 O3 110.2(2)
O4 Cl1 O3 112.0(2)
O2 Cl1 O1 107.50(18)
O4 Cl1 O1 107.82(19)
O3 Cl1 O1 105.54(17)
Cl1 O3 H3A 109.5
Cl1 O1 H1 102.2
C9 N2 N1 103.2(3)
C6 C5 C4 119.1(4)
C6 C5 H5 120.4
C4 C5 H5 120.4
C8 N3 C9 103.0(4)
N2 C9 N3 114.6(4)
N2 C9 H9 122.7
N3 C9 H9 122.7
C8 N1 N2 109.7(3)
C8 N1 C1 128.4(4)
N2 N1 C1 121.8(3)
N1 C1 C2 111.6(3)
N1 C1 H1A 109.3
C2 C1 H1A 109.3
N1 C1 H1B 109.3
C2 C1 H1B 109.3
H1A C1 H1B 108.0
C5 C6 C7 120.9(4)
C5 C6 H6 119.5
C7 C6 H6 119.5
C7 C2 C3 117.7(4)
C7 C2 C1 121.3(4)
C3 C2 C1 121.0(4)
N1 C8 N3 109.6(3)
N1 C8 H8 125.2
N3 C8 H8 125.2
C3 C4 C5 120.6(4)
C3 C4 H4 119.7
C5 C4 H4 119.7
C6 C7 C2 120.6(4)
C6 C7 H7 119.7
C2 C7 H7 119.7
C4 C3 C2 121.0(4)
C4 C3 H3 119.5
C2 C3 H3 119.5
C18 N5 N4 104.1(3)
C17 N4 N5 110.4(3)
C17 N4 C10 127.6(3)
N5 N4 C10 122.0(3)
N5 C18 N6 112.3(4)
N5 C18 H18 123.9
N6 C18 H18 123.9
C11 C16 C15 120.2(4)
C11 C16 H16 119.9
C15 C16 H16 119.9
C17 N6 C18 105.1(4)
C16 C11 C12 118.1(4)
C16 C11 C10 122.2(4)
C12 C11 C10 119.7(4)
C13 C12 C11 120.8(4)
C13 C12 H12 119.6
C11 C12 H12 119.6
N4 C10 C11 112.1(3)
N4 C10 H10A 109.2
C11 C10 H10A 109.2
N4 C10 H10B 109.2
C11 C10 H10B 109.2
H10A C10 H10B 107.9
C13 C14 C15 120.1(4)
C13 C14 H14 120.0
C15 C14 H14 120.0
N4 C17 N6 108.1(3)
N4 C17 H17 125.9
N6 C17 H17 125.9
C14 C15 C16 120.2(4)
C14 C15 H15 119.9
C16 C15 H15 119.9
C14 C13 C12 120.6(4)
C14 C13 H13 119.7
C12 C13 H13 119.7

loop_
_geom_bond_atom_site_label_1
_geom_bond_atom_site_label_2
_geom_bond_distance
Cl1 O2 1.444(2)
Cl1 O4 1.449(3)
Cl1 O3 1.466(3)
Cl1 O1 1.529(3)
O3 H3A 0.8200
O1 H1 0.8200
N2 C9 1.299(6)
N2 N1 1.358(4)
C5 C6 1.359(7)
C5 C4 1.377(6)
C5 H5 0.9300
N3 C8 1.338(6)
N3 C9 1.345(5)
C9 H9 0.9300
N1 C8 1.318(5)
N1 C1 1.462(5)
C1 C2 1.501(5)
C1 H1A 0.9700
C1 H1B 0.9700
C6 C7 1.384(6)
C6 H6 0.9300
C2 C7 1.384(5)
C2 C3 1.391(6)
C8 H8 0.9300
C4 C3 1.370(6)
C4 H4 0.9300
C7 H7 0.9300
C3 H3 0.9300
N5 C18 1.295(5)
N5 N4 1.363(4)
N4 C17 1.317(5)
N4 C10 1.464(5)
C18 N6 1.362(5)
C18 H18 0.9300
C16 C11 1.375(5)
C16 C15 1.390(6)
C16 H16 0.9300
N6 C17 1.331(5)
C11 C12 1.402(5)
C11 C10 1.501(5)
C12 C13 1.361(5)
C12 H12 0.9300
C10 H10A 0.9700
C10 H10B 0.9700
C14 C13 1.359(6)
C14 C15 1.367(6)
C14 H14 0.9300
C17 H17 0.9300
C15 H15 0.9300
C13 H13 0.9300

loop_
_geom_hbond_atom_site_label_D
_geom_hbond_atom_site_label_H
_geom_hbond_atom_site_label_A
_geom_hbond_site_symmetry_A
_geom_hbond_distance_DH
_geom_hbond_distance_HA
_geom_hbond_distance_DA
_geom_hbond_angle_DHA
O3 H3A N6 1_445 0.82 2.04 2.620(4) 127.4
O1 H1 N3 2_656 0.82 1.78 2.546(5) 154.1
C10 H10B O4 1_555 0.97 2.35 3.282(5) 159.7
C9 H9 O2 2_546 0.93 2.52 3.352(6) 149.7
C1 H1A O2 2_556 0.97 2.56 3.483(5) 157.9
C17 H17 O4 1_655 0.93 2.43 3.147(5) 133.9
C18 H18 O3 1_565 0.93 2.44 3.185(5) 137.2

loop_
_geom_torsion_atom_site_label_1
_geom_torsion_atom_site_label_2
_geom_torsion_atom_site_label_3
_geom_torsion_atom_site_label_4
_geom_torsion
N1 N2 C9 N3 0.6(5)
C8 N3 C9 N2 -0.5(5)
C9 N2 N1 C8 -0.4(4)
C9 N2 N1 C1 -177.4(4)
C8 N1 C1 C2 -108.2(4)
N2 N1 C1 C2 68.1(5)
C4 C5 C6 C7 -0.1(8)
N1 C1 C2 C7 -118.1(4)
N1 C1 C2 C3 60.3(5)
N2 N1 C8 N3 0.2(4)
C1 N1 C8 N3 176.9(4)
C9 N3 C8 N1 0.2(5)
C6 C5 C4 C3 0.1(8)
C5 C6 C7 C2 0.2(7)
C3 C2 C7 C6 -0.2(6)
C1 C2 C7 C6 178.2(4)
C5 C4 C3 C2 -0.2(7)
C7 C2 C3 C4 0.2(6)
C1 C2 C3 C4 -178.2(4)
C18 N5 N4 C17 -0.1(4)
C18 N5 N4 C10 -179.5(3)
N4 N5 C18 N6 0.7(4)
N5 C18 N6 C17 -1.0(4)
C15 C16 C11 C12 -1.5(6)
C15 C16 C11 C10 -178.3(4)
C16 C11 C12 C13 0.4(6)
C10 C11 C12 C13 177.2(4)
C17 N4 C10 C11 115.2(4)
N5 N4 C10 C11 -65.5(5)
C16 C11 C10 N4 -58.9(5)
C12 C11 C10 N4 124.3(4)
N5 N4 C17 N6 -0.5(4)
C10 N4 C17 N6 178.9(4)
C18 N6 C17 N4 0.8(4)
C13 C14 C15 C16 0.6(7)
C11 C16 C15 C14 1.0(6)
C15 C14 C13 C12 -1.8(7)
C11 C12 C13 C14 1.3(6)
